data_1566727
loop_
_publ_author_name
'Zhan, Yi-Zhou'
'Meng, Huan'
'Shu, Wei'

_publ_section_title
;
 Rapid Access to t-Butylalkylated Olefins Enabled by Ni-Catalyzed
 Intermolecular Regio- and trans-Selective Cross-Electrophile
 t-Butylalkylation of Alkynes
;
_journal_name_full 'Chemical Science'
_journal_paper_doi 10.1039/D2SC00487A
_journal_year 2022
_chemical_formula_moiety 'C23 H30 N4 O2'
_chemical_formula_sum 'C23 H30 N4 O2'
_chemical_formula_weight 394.51
_space_group_crystal_system monoclinic
_space_group_IT_number 14
_space_group_name_Hall '-P 2ybc'
_space_group_name_H-M_alt 'P 1 21/c 1'
_atom_sites_solution_hydrogens geom
_atom_sites_solution_primary dual
_audit_creation_date 2020-12-11
_audit_creation_method
;
Olex2 1.3
(compiled 2020.07.31 svn.rc2a77460 for OlexSys, GUI svn.r6145)
;
_audit_update_record
;
2021-02-05 deposited with the CCDC.	2022-03-28 downloaded from the CCDC.
;
_cell_angle_alpha 90
_cell_angle_beta 99.7120(10)
_cell_angle_gamma 90
_cell_formula_units_Z 4
_cell_length_a 16.0767(6)
_cell_length_b 12.9097(5)
_cell_length_c 10.9767(4)
_cell_measurement_reflns_used 9964
_cell_measurement_temperature 100
_cell_measurement_theta_max 27.52
_cell_measurement_theta_min 2.46
_cell_volume 2245.51(15)
_computing_cell_refinement 'SAINT V8.38A (Bruker, 2018)'
_computing_data_reduction 'SAINT V8.38A (Bruker, 2018)'
_computing_molecular_graphics 'Olex2 1.3 (Dolomanov et al., 2009)'
_computing_publication_material 'Olex2 1.3 (Dolomanov et al., 2009)'
_computing_structure_refinement 'XL  (Sheldrick, 2008)'
_computing_structure_solution 'SHELXT 2014/5 (Sheldrick, 2014)'
_diffrn_ambient_temperature 100
_diffrn_detector 'Bruker PHOTON 100 area detector'
_diffrn_detector_area_resol_mean 7.9
_diffrn_detector_type 'CMOS area detector'
_diffrn_measured_fraction_theta_full 0.998
_diffrn_measured_fraction_theta_max 0.997
_diffrn_measurement_device 'three-circle diffractometer'
_diffrn_measurement_device_type 'Bruker D8 VENTURE'
_diffrn_measurement_method '\w and \f scans'
_diffrn_radiation_monochromator 'mirror optics'
_diffrn_radiation_probe x-ray
_diffrn_radiation_type MoK\a
_diffrn_radiation_wavelength 0.71073
_diffrn_reflns_av_R_equivalents 0.0390
_diffrn_reflns_av_unetI/netI 0.0373
_diffrn_reflns_Laue_measured_fraction_full 0.998
_diffrn_reflns_Laue_measured_fraction_max 0.997
_diffrn_reflns_limit_h_max 18
_diffrn_reflns_limit_h_min -20
_diffrn_reflns_limit_k_max 16
_diffrn_reflns_limit_k_min -16
_diffrn_reflns_limit_l_max 14
_diffrn_reflns_limit_l_min -14
_diffrn_reflns_number 21610
_diffrn_reflns_point_group_measured_fraction_full 0.998
_diffrn_reflns_point_group_measured_fraction_max 0.997
_diffrn_reflns_theta_full 25.242
_diffrn_reflns_theta_max 27.588
_diffrn_reflns_theta_min 2.456
_diffrn_source 'microfocus sealed X-ray tube'
_diffrn_source_current 1.0
_diffrn_source_power 0.05
_diffrn_source_type 'Incoatec I\ms'
_diffrn_source_voltage 50.0
_diffrn_standards_number 0
_exptl_absorpt_coefficient_mu 0.076
_exptl_absorpt_correction_T_max 0.7456
_exptl_absorpt_correction_T_min 0.6736
_exptl_absorpt_correction_type multi-scan
_exptl_absorpt_process_details
;
SADABS-2016/2 (Bruker,2016/2) was used for absorption correction.
wR2(int) was 0.1135 before and 0.0573 after correction.
The Ratio of minimum to maximum transmission is 0.9034.
The \l/2 correction factor is Not present.
;
_exptl_crystal_colour colourless
_exptl_crystal_colour_primary colourless
_exptl_crystal_density_diffrn 1.167
_exptl_crystal_description block
_exptl_crystal_F_000 848
_exptl_crystal_size_max 0.38
_exptl_crystal_size_mid 0.34
_exptl_crystal_size_min 0.29
_refine_diff_density_max 0.301
_refine_diff_density_min -0.224
_refine_diff_density_rms 0.054
_refine_ls_extinction_coef 0.0117(12)
_refine_ls_extinction_expression Fc^*^=kFc[1+0.001xFc^2^\l^3^/sin(2\q)]^-1/4^
_refine_ls_extinction_method 'SHELXL-2016/6 (Sheldrick 2016)'
_refine_ls_goodness_of_fit_ref 1.028
_refine_ls_hydrogen_treatment constr
_refine_ls_matrix_type full
_refine_ls_number_parameters 269
_refine_ls_number_reflns 5190
_refine_ls_number_restraints 0
_refine_ls_restrained_S_all 1.028
_refine_ls_R_factor_all 0.0680
_refine_ls_R_factor_gt 0.0445
_refine_ls_shift/su_max 0.001
_refine_ls_shift/su_mean 0.000
_refine_ls_structure_factor_coef Fsqd
_refine_ls_weighting_details 'w=1/[\s^2^(Fo^2^)+(0.0544P)^2^+0.8866P] where P=(Fo^2^+2Fc^2^)/3'
_refine_ls_weighting_scheme calc
_refine_ls_wR_factor_gt 0.1064
_refine_ls_wR_factor_ref 0.1204
_reflns_Friedel_coverage 0.000
_reflns_number_gt 3890
_reflns_number_total 5190
_reflns_threshold_expression 'I > 2\s(I)'
_cod_data_source_file d2sc00487a1.cif
_cod_data_source_block cxy1538_0ma
_cod_database_code 1566727
_shelx_shelxl_version_number 2016/6
_shelx_space_group_comment
;
The symmetry employed for this shelxl refinement is uniquely defined
by the following loop, which should always be used as a source of
symmetry information in preference to the above space-group names.
They are only intended as comments.
;
_olex2_refinement_description
;
1. Fixed Uiso
 At 1.2 times of:
  All C(H) groups, All C(H,H) groups
 At 1.5 times of:
  All C(H,H,H) groups
2.a Secondary CH2 refined with riding coordinates:
 C4(H4A,H4B), C5(H5A,H5B), C6(H6A,H6B)
2.b Aromatic/amide H refined with riding coordinates:
 C9(H9), C10(H10), C13(H13), C16(H16), C21(H21), C22(H22)
2.c Idealised Me refined as rotating group:
 C1(H1A,H1B,H1C), C12(H12A,H12B,H12C), C18(H18A,H18B,H18C), C19(H19A,H19B,
 H19C), C20(H20A,H20B,H20C), C23(H23A,H23B,H23C)
;
_olex2_submission_special_instructions 'No special instructions were received'

loop_
_space_group_symop_operation_xyz
'x, y, z'
'-x, y+1/2, -z+1/2'
'-x, -y, -z'
'x, -y-1/2, z-1/2'

loop_
_atom_site_label
_atom_site_type_symbol
_atom_site_fract_x
_atom_site_fract_y
_atom_site_fract_z
_atom_site_U_iso_or_equiv
_atom_site_adp_type
_atom_site_occupancy
_atom_site_site_symmetry_order
_atom_site_calc_flag
_atom_site_refinement_flags_posn
_atom_site_refinement_flags_adp
_atom_site_refinement_flags_occupancy
_atom_site_disorder_assembly
_atom_site_disorder_group
O1 O 0.94761(6) 0.62268(7) 0.77775(9) 0.0219(2) Uani 1 1 d . . . . .
O2 O 0.84509(7) 0.30682(8) 0.87223(10) 0.0252(2) Uani 1 1 d . . . . .
N1 N 0.93565(7) 0.68485(8) 1.04509(10) 0.0172(2) Uani 1 1 d . . . . .
N2 N 0.89721(7) 0.46471(9) 0.82772(10) 0.0171(2) Uani 1 1 d . . . . .
N3 N 0.89201(7) 0.56865(9) 1.17308(11) 0.0203(3) Uani 1 1 d . . . . .
N4 N 0.86773(7) 0.42622(9) 1.02697(10) 0.0177(3) Uani 1 1 d . . . . .
C1 C 0.96328(9) 0.78375(10) 1.00127(13) 0.0211(3) Uani 1 1 d . . . . .
H1A H 0.918383 0.812651 0.939052 0.032 Uiso 1 1 calc R U . . .
H1B H 1.014067 0.773023 0.964447 0.032 Uiso 1 1 calc R U . . .
H1C H 0.975953 0.831962 1.070889 0.032 Uiso 1 1 calc R U . . .
C2 C 0.91854(8) 0.59371(10) 0.97942(12) 0.0153(3) Uani 1 1 d . . . . .
C3 C 0.92362(8) 0.56702(10) 0.85578(12) 0.0162(3) Uani 1 1 d . . . . .
C4 C 0.89397(9) 0.43191(11) 0.69843(12) 0.0192(3) Uani 1 1 d . . . . .
H4A H 0.901013 0.355834 0.695172 0.023 Uiso 1 1 calc R U . . .
H4B H 0.940892 0.464605 0.664536 0.023 Uiso 1 1 calc R U . . .
C5 C 0.81024(9) 0.46268(12) 0.62020(12) 0.0230(3) Uani 1 1 d . . . . .
H5A H 0.799529 0.536891 0.634242 0.028 Uiso 1 1 calc R U . . .
H5B H 0.764360 0.422249 0.647413 0.028 Uiso 1 1 calc R U . . .
C6 C 0.80794(9) 0.44475(11) 0.48182(12) 0.0206(3) Uani 1 1 d . . . . .
H6A H 0.853202 0.485823 0.453861 0.025 Uiso 1 1 calc R U . . .
H6B H 0.818834 0.370666 0.467295 0.025 Uiso 1 1 calc R U . . .
C7 C 0.72339(9) 0.47533(11) 0.40688(12) 0.0205(3) Uani 1 1 d . . . . .
C8 C 0.70654(8) 0.58919(11) 0.41005(13) 0.0201(3) Uani 1 1 d . . . . .
C9 C 0.74078(9) 0.65586(12) 0.33243(13) 0.0243(3) Uani 1 1 d . . . . .
H9 H 0.771019 0.628088 0.272681 0.029 Uiso 1 1 calc R U . . .
C10 C 0.73157(9) 0.76235(12) 0.34068(15) 0.0278(3) Uani 1 1 d . . . . .
H10 H 0.755127 0.806210 0.285891 0.033 Uiso 1 1 calc R U . . .
C11 C 0.68856(9) 0.80596(12) 0.42754(14) 0.0264(3) Uani 1 1 d . . . . .
C12 C 0.68057(11) 0.92155(13) 0.43951(18) 0.0376(4) Uani 1 1 d . . . . .
H12A H 0.621688 0.939429 0.442339 0.056 Uiso 1 1 calc R U . . .
H12B H 0.698363 0.955520 0.368303 0.056 Uiso 1 1 calc R U . . .
H12C H 0.716470 0.944948 0.515668 0.056 Uiso 1 1 calc R U . . .
C13 C 0.91849(9) 0.66502(11) 1.15858(13) 0.0199(3) Uani 1 1 d . . . . .
H13 H 0.924694 0.715246 1.222724 0.024 Uiso 1 1 calc R U . . .
C14 C 0.89210(8) 0.52593(10) 1.06042(12) 0.0158(3) Uani 1 1 d . . . . .
C15 C 0.86819(8) 0.39349(10) 0.90771(13) 0.0180(3) Uani 1 1 d . . . . .
C16 C 0.67297(9) 0.40239(12) 0.34836(13) 0.0257(3) Uani 1 1 d . . . . .
H16 H 0.696300 0.334670 0.357767 0.031 Uiso 1 1 calc R U . . .
C17 C 0.58572(10) 0.40608(13) 0.26971(15) 0.0311(4) Uani 1 1 d . . . . .
C18 C 0.55209(13) 0.51508(17) 0.2364(2) 0.0594(6) Uani 1 1 d . . . . .
H18A H 0.541542 0.550503 0.311326 0.089 Uiso 1 1 calc R U . . .
H18B H 0.499347 0.510402 0.177122 0.089 Uiso 1 1 calc R U . . .
H18C H 0.593828 0.554182 0.199587 0.089 Uiso 1 1 calc R U . . .
C19 C 0.58958(12) 0.34883(18) 0.14917(17) 0.0479(5) Uani 1 1 d . . . . .
H19A H 0.627038 0.386117 0.102544 0.072 Uiso 1 1 calc R U . . .
H19B H 0.532853 0.344953 0.099879 0.072 Uiso 1 1 calc R U . . .
H19C H 0.611314 0.278643 0.167678 0.072 Uiso 1 1 calc R U . . .
C20 C 0.52603(12) 0.3478(2) 0.3392(2) 0.0601(6) Uani 1 1 d . . . . .
H20A H 0.547609 0.277667 0.358303 0.090 Uiso 1 1 calc R U . . .
H20B H 0.469990 0.343959 0.287928 0.090 Uiso 1 1 calc R U . . .
H20C H 0.522062 0.384408 0.416301 0.090 Uiso 1 1 calc R U . . .
C21 C 0.66273(9) 0.63296(12) 0.49660(14) 0.0250(3) Uani 1 1 d . . . . .
H21 H 0.638541 0.589197 0.550801 0.030 Uiso 1 1 calc R U . . .
C22 C 0.65399(9) 0.73932(12) 0.50466(14) 0.0277(3) Uani 1 1 d . . . . .
H22 H 0.623687 0.767244 0.564239 0.033 Uiso 1 1 calc R U . . .
C23 C 0.83786(10) 0.35783(11) 1.11718(14) 0.0253(3) Uani 1 1 d . . . . .
H23A H 0.808891 0.298027 1.074321 0.038 Uiso 1 1 calc R U . . .
H23B H 0.798649 0.395866 1.160087 0.038 Uiso 1 1 calc R U . . .
H23C H 0.886072 0.333913 1.177413 0.038 Uiso 1 1 calc R U . . .

loop_
_atom_site_aniso_label
_atom_site_aniso_U_11
_atom_site_aniso_U_22
_atom_site_aniso_U_33
_atom_site_aniso_U_23
_atom_site_aniso_U_13
_atom_site_aniso_U_12
O1 0.0337(6) 0.0164(5) 0.0161(5) 0.0025(4) 0.0058(4) 0.0009(4)
O2 0.0320(6) 0.0165(5) 0.0270(6) -0.0033(4) 0.0044(4) -0.0045(4)
N1 0.0208(6) 0.0138(6) 0.0168(6) -0.0016(4) 0.0029(4) -0.0001(4)
N2 0.0216(6) 0.0145(6) 0.0147(6) -0.0016(4) 0.0019(4) 0.0008(4)
N3 0.0253(6) 0.0185(6) 0.0187(6) -0.0010(5) 0.0080(5) 0.0017(5)
N4 0.0207(6) 0.0140(6) 0.0190(6) 0.0003(5) 0.0055(4) -0.0011(4)
C1 0.0299(8) 0.0138(7) 0.0200(7) -0.0004(5) 0.0051(6) -0.0019(5)
C2 0.0166(6) 0.0120(6) 0.0168(6) -0.0006(5) 0.0014(5) 0.0016(5)
C3 0.0180(7) 0.0133(6) 0.0170(7) 0.0007(5) 0.0019(5) 0.0035(5)
C4 0.0246(7) 0.0176(7) 0.0149(7) -0.0039(5) 0.0015(5) 0.0027(5)
C5 0.0230(7) 0.0264(8) 0.0186(7) -0.0023(6) 0.0010(5) 0.0041(6)
C6 0.0215(7) 0.0213(7) 0.0182(7) -0.0031(6) 0.0012(5) 0.0029(5)
C7 0.0211(7) 0.0254(8) 0.0150(6) -0.0009(6) 0.0033(5) 0.0012(5)
C8 0.0172(7) 0.0245(7) 0.0171(7) -0.0019(6) -0.0013(5) 0.0008(5)
C9 0.0202(7) 0.0317(8) 0.0217(7) -0.0013(6) 0.0051(5) 0.0003(6)
C10 0.0226(8) 0.0287(8) 0.0318(8) 0.0051(7) 0.0040(6) -0.0034(6)
C11 0.0192(7) 0.0255(8) 0.0314(8) -0.0015(6) -0.0049(6) 0.0019(6)
C12 0.0279(9) 0.0278(9) 0.0543(11) -0.0023(8) -0.0015(7) 0.0030(7)
C13 0.0250(7) 0.0173(7) 0.0183(7) -0.0020(5) 0.0062(5) 0.0016(5)
C14 0.0153(6) 0.0147(6) 0.0178(6) -0.0002(5) 0.0035(5) 0.0016(5)
C15 0.0180(7) 0.0154(7) 0.0202(7) 0.0004(5) 0.0018(5) 0.0014(5)
C16 0.0266(8) 0.0285(8) 0.0219(7) -0.0007(6) 0.0030(6) -0.0011(6)
C17 0.0249(8) 0.0382(9) 0.0282(8) -0.0038(7) -0.0016(6) -0.0068(7)
C18 0.0379(11) 0.0532(13) 0.0737(15) -0.0053(11) -0.0293(10) 0.0020(9)
C19 0.0368(10) 0.0687(14) 0.0339(10) -0.0110(9) -0.0063(8) -0.0089(9)
C20 0.0322(10) 0.1021(19) 0.0455(12) 0.0081(12) 0.0053(8) -0.0198(11)
C21 0.0244(8) 0.0292(8) 0.0222(7) 0.0028(6) 0.0059(6) 0.0034(6)
C22 0.0255(8) 0.0313(8) 0.0264(8) -0.0035(7) 0.0044(6) 0.0086(6)
C23 0.0312(8) 0.0196(7) 0.0271(8) 0.0025(6) 0.0112(6) -0.0045(6)

loop_
_atom_type_symbol
_atom_type_description
_atom_type_scat_dispersion_real
_atom_type_scat_dispersion_imag
_atom_type_scat_source
C C 0.0033 0.0016 'International Tables Vol C Tables 4.2.6.8 and 6.1.1.4'
H H 0.0000 0.0000 'International Tables Vol C Tables 4.2.6.8 and 6.1.1.4'
N N 0.0061 0.0033 'International Tables Vol C Tables 4.2.6.8 and 6.1.1.4'
O O 0.0106 0.0060 'International Tables Vol C Tables 4.2.6.8 and 6.1.1.4'

loop_
_geom_angle_atom_site_label_1
_geom_angle_atom_site_label_2
_geom_angle_atom_site_label_3
_geom_angle
_geom_angle_site_symmetry_1
_geom_angle_site_symmetry_3
_geom_angle_publ_flag
C2 N1 C1 128.11(11) . . ?
C13 N1 C1 126.37(11) . . ?
C13 N1 C2 105.48(11) . . ?
C3 N2 C4 116.19(11) . . ?
C15 N2 C3 126.74(11) . . ?
C15 N2 C4 116.92(11) . . ?
C13 N3 C14 102.79(11) . . ?
C14 N4 C23 119.57(11) . . ?
C15 N4 C14 119.56(11) . . ?
C15 N4 C23 120.81(11) . . ?
N1 C1 H1A 109.5 . . ?
N1 C1 H1B 109.5 . . ?
N1 C1 H1C 109.5 . . ?
H1A C1 H1B 109.5 . . ?
H1A C1 H1C 109.5 . . ?
H1B C1 H1C 109.5 . . ?
N1 C2 C3 131.92(12) . . ?
C14 C2 N1 105.20(11) . . ?
C14 C2 C3 122.88(12) . . ?
O1 C3 N2 121.03(12) . . ?
O1 C3 C2 126.97(12) . . ?
N2 C3 C2 112.00(11) . . ?
N2 C4 H4A 109.5 . . ?
N2 C4 H4B 109.5 . . ?
N2 C4 C5 110.64(11) . . ?
H4A C4 H4B 108.1 . . ?
C5 C4 H4A 109.5 . . ?
C5 C4 H4B 109.5 . . ?
C4 C5 H5A 109.0 . . ?
C4 C5 H5B 109.0 . . ?
C4 C5 C6 113.03(11) . . ?
H5A C5 H5B 107.8 . . ?
C6 C5 H5A 109.0 . . ?
C6 C5 H5B 109.0 . . ?
C5 C6 H6A 109.3 . . ?
C5 C6 H6B 109.3 . . ?
H6A C6 H6B 108.0 . . ?
C7 C6 C5 111.59(11) . . ?
C7 C6 H6A 109.3 . . ?
C7 C6 H6B 109.3 . . ?
C8 C7 C6 113.08(12) . . ?
C16 C7 C6 119.55(13) . . ?
C16 C7 C8 127.37(13) . . ?
C9 C8 C7 120.18(13) . . ?
C9 C8 C21 117.71(14) . . ?
C21 C8 C7 121.89(13) . . ?
C8 C9 H9 119.5 . . ?
C10 C9 C8 121.10(14) . . ?
C10 C9 H9 119.5 . . ?
C9 C10 H10 119.4 . . ?
C9 C10 C11 121.18(14) . . ?
C11 C10 H10 119.4 . . ?
C10 C11 C12 121.45(15) . . ?
C22 C11 C10 117.71(14) . . ?
C22 C11 C12 120.84(15) . . ?
C11 C12 H12A 109.5 . . ?
C11 C12 H12B 109.5 . . ?
C11 C12 H12C 109.5 . . ?
H12A C12 H12B 109.5 . . ?
H12A C12 H12C 109.5 . . ?
H12B C12 H12C 109.5 . . ?
N1 C13 H13 123.0 . . ?
N3 C13 N1 114.06(12) . . ?
N3 C13 H13 123.0 . . ?
N3 C14 N4 125.45(12) . . ?
N3 C14 C2 112.46(12) . . ?
C2 C14 N4 122.09(12) . . ?
O2 C15 N2 121.02(12) . . ?
O2 C15 N4 122.28(12) . . ?
N4 C15 N2 116.70(11) . . ?
C7 C16 H16 113.6 . . ?
C7 C16 C17 132.78(15) . . ?
C17 C16 H16 113.6 . . ?
C16 C17 C18 114.84(14) . . ?
C16 C17 C19 108.00(14) . . ?
C16 C17 C20 107.42(14) . . ?
C19 C17 C18 107.64(16) . . ?
C20 C17 C18 110.29(18) . . ?
C20 C17 C19 108.48(16) . . ?
C17 C18 H18A 109.5 . . ?
C17 C18 H18B 109.5 . . ?
C17 C18 H18C 109.5 . . ?
H18A C18 H18B 109.5 . . ?
H18A C18 H18C 109.5 . . ?
H18B C18 H18C 109.5 . . ?
C17 C19 H19A 109.5 . . ?
C17 C19 H19B 109.5 . . ?
C17 C19 H19C 109.5 . . ?
H19A C19 H19B 109.5 . . ?
H19A C19 H19C 109.5 . . ?
H19B C19 H19C 109.5 . . ?
C17 C20 H20A 109.5 . . ?
C17 C20 H20B 109.5 . . ?
C17 C20 H20C 109.5 . . ?
H20A C20 H20B 109.5 . . ?
H20A C20 H20C 109.5 . . ?
H20B C20 H20C 109.5 . . ?
C8 C21 H21 119.5 . . ?
C22 C21 C8 120.92(14) . . ?
C22 C21 H21 119.5 . . ?
C11 C22 H22 119.3 . . ?
C21 C22 C11 121.37(14) . . ?
C21 C22 H22 119.3 . . ?
N4 C23 H23A 109.5 . . ?
N4 C23 H23B 109.5 . . ?
N4 C23 H23C 109.5 . . ?
H23A C23 H23B 109.5 . . ?
H23A C23 H23C 109.5 . . ?
H23B C23 H23C 109.5 . . ?

loop_
_geom_bond_atom_site_label_1
_geom_bond_atom_site_label_2
_geom_bond_distance
_geom_bond_site_symmetry_2
_geom_bond_publ_flag
O1 C3 1.2288(16) . ?
O2 C15 1.2218(16) . ?
N1 C1 1.4597(17) . ?
N1 C2 1.3830(17) . ?
N1 C13 1.3452(17) . ?
N2 C3 1.4056(17) . ?
N2 C4 1.4735(16) . ?
N2 C15 1.4043(17) . ?
N3 C13 1.3331(18) . ?
N3 C14 1.3543(17) . ?
N4 C14 1.3772(17) . ?
N4 C15 1.3767(17) . ?
N4 C23 1.4667(17) . ?
C1 H1A 0.9800 . ?
C1 H1B 0.9800 . ?
C1 H1C 0.9800 . ?
C2 C3 1.4159(18) . ?
C2 C14 1.3654(18) . ?
C4 H4A 0.9900 . ?
C4 H4B 0.9900 . ?
C4 C5 1.5223(19) . ?
C5 H5A 0.9900 . ?
C5 H5B 0.9900 . ?
C5 C6 1.5308(19) . ?
C6 H6A 0.9900 . ?
C6 H6B 0.9900 . ?
C6 C7 1.5177(19) . ?
C7 C8 1.496(2) . ?
C7 C16 1.334(2) . ?
C8 C9 1.388(2) . ?
C8 C21 1.394(2) . ?
C9 H9 0.9500 . ?
C9 C10 1.387(2) . ?
C10 H10 0.9500 . ?
C10 C11 1.388(2) . ?
C11 C12 1.505(2) . ?
C11 C22 1.387(2) . ?
C12 H12A 0.9800 . ?
C12 H12B 0.9800 . ?
C12 H12C 0.9800 . ?
C13 H13 0.9500 . ?
C16 H16 0.9500 . ?
C16 C17 1.519(2) . ?
C17 C18 1.529(3) . ?
C17 C19 1.526(2) . ?
C17 C20 1.522(2) . ?
C18 H18A 0.9800 . ?
C18 H18B 0.9800 . ?
C18 H18C 0.9800 . ?
C19 H19A 0.9800 . ?
C19 H19B 0.9800 . ?
C19 H19C 0.9800 . ?
C20 H20A 0.9800 . ?
C20 H20B 0.9800 . ?
C20 H20C 0.9800 . ?
C21 H21 0.9500 . ?
C21 C22 1.385(2) . ?
C22 H22 0.9500 . ?
C23 H23A 0.9800 . ?
C23 H23B 0.9800 . ?
C23 H23C 0.9800 . ?

loop_
_geom_torsion_atom_site_label_1
_geom_torsion_atom_site_label_2
_geom_torsion_atom_site_label_3
_geom_torsion_atom_site_label_4
_geom_torsion
_geom_torsion_site_symmetry_1
_geom_torsion_site_symmetry_2
_geom_torsion_site_symmetry_3
_geom_torsion_site_symmetry_4
_geom_torsion_publ_flag
N1 C2 C3 O1 1.8(2) . . . . ?
N1 C2 C3 N2 -178.20(13) . . . . ?
N1 C2 C14 N3 -0.36(15) . . . . ?
N1 C2 C14 N4 178.87(11) . . . . ?
N2 C4 C5 C6 171.75(12) . . . . ?
C1 N1 C2 C3 1.5(2) . . . . ?
C1 N1 C2 C14 -177.75(12) . . . . ?
C1 N1 C13 N3 178.14(12) . . . . ?
C2 N1 C13 N3 0.30(16) . . . . ?
C3 N2 C4 C5 -85.12(14) . . . . ?
C3 N2 C15 O2 178.44(12) . . . . ?
C3 N2 C15 N4 -1.94(19) . . . . ?
C3 C2 C14 N3 -179.70(12) . . . . ?
C3 C2 C14 N4 -0.5(2) . . . . ?
C4 N2 C3 O1 -4.50(18) . . . . ?
C4 N2 C3 C2 175.51(11) . . . . ?
C4 N2 C15 O2 3.25(18) . . . . ?
C4 N2 C15 N4 -177.13(11) . . . . ?
C4 C5 C6 C7 179.49(12) . . . . ?
C5 C6 C7 C8 66.45(15) . . . . ?
C5 C6 C7 C16 -112.84(15) . . . . ?
C6 C7 C8 C9 81.70(16) . . . . ?
C6 C7 C8 C21 -92.81(16) . . . . ?
C6 C7 C16 C17 178.53(14) . . . . ?
C7 C8 C9 C10 -174.82(13) . . . . ?
C7 C8 C21 C22 174.51(13) . . . . ?
C7 C16 C17 C18 8.9(3) . . . . ?
C7 C16 C17 C19 128.99(19) . . . . ?
C7 C16 C17 C20 -114.2(2) . . . . ?
C8 C7 C16 C17 -0.6(3) . . . . ?
C8 C9 C10 C11 0.6(2) . . . . ?
C8 C21 C22 C11 -0.2(2) . . . . ?
C9 C8 C21 C22 -0.1(2) . . . . ?
C9 C10 C11 C12 178.15(14) . . . . ?
C9 C10 C11 C22 -0.9(2) . . . . ?
C10 C11 C22 C21 0.7(2) . . . . ?
C12 C11 C22 C21 -178.37(14) . . . . ?
C13 N1 C2 C3 179.29(14) . . . . ?
C13 N1 C2 C14 0.04(14) . . . . ?
C13 N3 C14 N4 -178.67(13) . . . . ?
C13 N3 C14 C2 0.53(15) . . . . ?
C14 N3 C13 N1 -0.51(15) . . . . ?
C14 N4 C15 O2 -178.03(12) . . . . ?
C14 N4 C15 N2 2.36(18) . . . . ?
C14 C2 C3 O1 -179.04(13) . . . . ?
C14 C2 C3 N2 0.94(18) . . . . ?
C15 N2 C3 O1 -179.73(12) . . . . ?
C15 N2 C3 C2 0.29(18) . . . . ?
C15 N2 C4 C5 90.59(14) . . . . ?
C15 N4 C14 N3 177.82(12) . . . . ?
C15 N4 C14 C2 -1.30(19) . . . . ?
C16 C7 C8 C9 -99.08(18) . . . . ?
C16 C7 C8 C21 86.41(19) . . . . ?
C21 C8 C9 C10 -0.1(2) . . . . ?
C23 N4 C14 N3 0.7(2) . . . . ?
C23 N4 C14 C2 -178.44(12) . . . . ?
C23 N4 C15 O2 -0.9(2) . . . . ?
C23 N4 C15 N2 179.46(12) . . . . ?
